data_7124018
loop_
_publ_author_name
'Wang, Kuiyuan'
'Prior, Timothy J.'
'Redshaw, Carl'

_publ_section_title
;
 Turning on ROP activity in a bimetallic Co/Zn complex supported by a
 [2+2] Schiff-base macrocycle
;
_journal_name_full 'Chemical Communications'
_journal_paper_doi 10.1039/C9CC04494A
_journal_year 2019
_chemical_formula_sum 'C110 H110 Br8 Co4 N11 O4'
_chemical_formula_weight 2525.08
_chemical_properties_physical Air-sensitive
_space_group_crystal_system triclinic
_space_group_IT_number 2
_space_group_name_Hall '-P 1'
_space_group_name_H-M_alt 'P -1'
_symmetry_space_group_name_Hall '-P 1'
_symmetry_space_group_name_H-M 'P -1'
_atom_sites_solution_hydrogens geom
_audit_creation_method SHELXL-2018/3
_audit_update_record
;
2019-07-08 deposited with the CCDC.    2019-08-16 downloaded from the CCDC.
;
_cell_angle_alpha 84.154(2)
_cell_angle_beta 88.514(2)
_cell_angle_gamma 65.975(3)
_cell_formula_units_Z 1
_cell_length_a 10.7727(3)
_cell_length_b 12.2755(4)
_cell_length_c 21.8766(5)
_cell_measurement_temperature 100(2)
_cell_volume 2628.22(14)
_computing_structure_refinement 'SHELXL-2018/3 (Sheldrick, 2018)'
_diffrn_ambient_temperature 100(2)
_diffrn_measured_fraction_theta_full 0.999
_diffrn_measured_fraction_theta_max 0.999
_diffrn_radiation_type MoK\a
_diffrn_radiation_wavelength 0.71075
_diffrn_reflns_av_R_equivalents 0.0542
_diffrn_reflns_av_unetI/netI 0.0799
_diffrn_reflns_Laue_measured_fraction_full 0.999
_diffrn_reflns_Laue_measured_fraction_max 0.999
_diffrn_reflns_limit_h_max 13
_diffrn_reflns_limit_h_min -13
_diffrn_reflns_limit_k_max 15
_diffrn_reflns_limit_k_min -15
_diffrn_reflns_limit_l_max 28
_diffrn_reflns_limit_l_min -28
_diffrn_reflns_number 33054
_diffrn_reflns_point_group_measured_fraction_full 0.999
_diffrn_reflns_point_group_measured_fraction_max 0.999
_diffrn_reflns_theta_full 25.242
_diffrn_reflns_theta_max 27.485
_diffrn_reflns_theta_min 2.070
_exptl_absorpt_coefficient_mu 3.718
_exptl_crystal_density_diffrn 1.595
_exptl_crystal_F_000 1267
_exptl_crystal_size_max 0.100
_exptl_crystal_size_mid 0.050
_exptl_crystal_size_min 0.030
_refine_diff_density_max 1.144
_refine_diff_density_min -0.859
_refine_diff_density_rms 0.118
_refine_ls_extinction_method none
_refine_ls_goodness_of_fit_ref 1.022
_refine_ls_hydrogen_treatment constr
_refine_ls_matrix_type full
_refine_ls_number_parameters 616
_refine_ls_number_reflns 12015
_refine_ls_number_restraints 0
_refine_ls_restrained_S_all 1.022
_refine_ls_R_factor_all 0.0783
_refine_ls_R_factor_gt 0.0452
_refine_ls_shift/su_max 0.001
_refine_ls_shift/su_mean 0.000
_refine_ls_structure_factor_coef Fsqd
_refine_ls_weighting_details 'w=1/[\s^2^(Fo^2^)+(0.0381P)^2^] where P=(Fo^2^+2Fc^2^)/3'
_refine_ls_weighting_scheme calc
_refine_ls_wR_factor_gt 0.0846
_refine_ls_wR_factor_ref 0.0934
_reflns_Friedel_coverage 0.000
_reflns_number_gt 8621
_reflns_number_total 12015
_reflns_threshold_expression 'I > 2\s(I)'
_cod_data_source_file c9cc04494a2.cif
_cod_data_source_block shelx_CCDC1
_cod_database_code 7124018
_shelx_shelxl_version_number 2018/3
_shelx_space_group_comment
;
The symmetry employed for this shelxl refinement is uniquely defined
by the following loop, which should always be used as a source of
symmetry information in preference to the above space-group names.
They are only intended as comments.
;
_shelx_estimated_absorpt_t_min 0.707
_shelx_estimated_absorpt_t_max 0.897

loop_
_space_group_symop_operation_xyz
'x, y, z'
'-x, -y, -z'

loop_
_atom_site_label
_atom_site_type_symbol
_atom_site_fract_x
_atom_site_fract_y
_atom_site_fract_z
_atom_site_U_iso_or_equiv
_atom_site_adp_type
_atom_site_occupancy
_atom_site_site_symmetry_order
_atom_site_calc_flag
_atom_site_refinement_flags_posn
_atom_site_refinement_flags_adp
_atom_site_refinement_flags_occupancy
C1 C 0.5820(3) 0.4966(3) 0.37814(15) 0.0131(8) Uani 1 1 d . . .
C6 C 0.6029(3) 0.4357(3) 0.32383(15) 0.0131(8) Uani 1 1 d . . .
C5 C 0.7144(3) 0.3271(3) 0.32104(15) 0.0161(8) Uani 1 1 d . . .
H5 H 0.725725 0.288578 0.284502 0.019 Uiso 1 1 calc R U .
C4 C 0.8115(3) 0.2704(3) 0.36851(16) 0.0175(8) Uani 1 1 d . . .
C3 C 0.7918(3) 0.3294(3) 0.42073(15) 0.0172(8) Uani 1 1 d . . .
H3 H 0.855517 0.294123 0.453833 0.021 Uiso 1 1 calc R U .
C2 C 0.6808(3) 0.4403(3) 0.42708(15) 0.0136(8) Uani 1 1 d . . .
C52 C 0.6749(4) 0.4965(3) 0.48116(16) 0.0171(8) Uani 1 1 d . . .
H52 H 0.743555 0.456570 0.511902 0.020 Uiso 1 1 calc R U .
C51 C 0.5675(4) 0.6713(4) 0.54023(15) 0.0182(8) Uani 1 1 d . . .
C50 C 0.6646(4) 0.6297(4) 0.58777(16) 0.0263(10) Uani 1 1 d . . .
H50 H 0.736002 0.551798 0.589301 0.032 Uiso 1 1 calc R U .
C49 C 0.6542(4) 0.7047(4) 0.63268(17) 0.0291(10) Uani 1 1 d . . .
H49 H 0.721317 0.678907 0.664527 0.035 Uiso 1 1 calc R U .
C48 C 0.5482(4) 0.8161(4) 0.63189(16) 0.0286(10) Uani 1 1 d . . .
H48 H 0.541843 0.866495 0.663118 0.034 Uiso 1 1 calc R U .
C47 C 0.4516(4) 0.8539(4) 0.58547(16) 0.0249(9) Uani 1 1 d . . .
H47 H 0.377724 0.930070 0.585663 0.030 Uiso 1 1 calc R U .
C46 C 0.4590(4) 0.7831(4) 0.53792(16) 0.0203(9) Uani 1 1 d . . .
C45 C 0.3580(4) 0.8342(3) 0.48521(15) 0.0191(8) Uani 1 1 d . . .
H45A H 0.267707 0.882716 0.501464 0.023 Uiso 1 1 calc R U .
H45B H 0.350429 0.767393 0.466121 0.023 Uiso 1 1 calc R U .
C44 C 0.3960(4) 0.9134(3) 0.43517(16) 0.0194(8) Uani 1 1 d . . .
H44A H 0.325885 0.942176 0.402044 0.023 Uiso 1 1 calc R U .
H44B H 0.394283 0.984564 0.453435 0.023 Uiso 1 1 calc R U .
C43 C 0.5333(3) 0.8514(3) 0.40713(15) 0.0138(8) Uani 1 1 d . . .
C42 C 0.6514(4) 0.8333(3) 0.43999(16) 0.0175(8) Uani 1 1 d . . .
H42 H 0.642817 0.860771 0.479576 0.021 Uiso 1 1 calc R U .
C41 C 0.7789(4) 0.7770(4) 0.41674(16) 0.0266(10) Uani 1 1 d . . .
H41 H 0.857088 0.766038 0.440007 0.032 Uiso 1 1 calc R U .
C40 C 0.7926(4) 0.7365(5) 0.35907(18) 0.0429(14) Uani 1 1 d . . .
H40 H 0.880512 0.695348 0.343114 0.052 Uiso 1 1 calc R U .
C39 C 0.6789(4) 0.7558(4) 0.32504(17) 0.0348(12) Uani 1 1 d . . .
H39 H 0.688641 0.730007 0.285013 0.042 Uiso 1 1 calc R U .
C38 C 0.5496(3) 0.8127(3) 0.34846(15) 0.0164(8) Uani 1 1 d . . .
C37 C 0.4078(3) 0.9140(3) 0.26528(15) 0.0160(8) Uani 1 1 d . . .
H37 H 0.467949 0.953322 0.261279 0.019 Uiso 1 1 calc R U .
C27 C 0.1972(3) 0.9075(3) 0.22171(15) 0.0121(7) Uani 1 1 d . . .
C32 C 0.2997(3) 0.9532(3) 0.21974(15) 0.0129(8) Uani 1 1 d . . .
C31 C 0.2964(3) 1.0397(3) 0.17231(15) 0.0150(8) Uani 1 1 d . . .
H31 H 0.364229 1.070480 0.172477 0.018 Uiso 1 1 calc R U .
C30 C 0.1992(3) 1.0839(3) 0.12451(15) 0.0132(8) Uani 1 1 d . . .
C29 C 0.0994(3) 1.0391(3) 0.12610(15) 0.0137(8) Uani 1 1 d . . .
H29 H 0.031178 1.067582 0.094702 0.016 Uiso 1 1 calc R U .
C28 C 0.0970(3) 0.9523(3) 0.17314(15) 0.0127(7) Uani 1 1 d . . .
C26 C 0.0015(3) 0.9014(3) 0.16689(15) 0.0146(8) Uani 1 1 d . . .
H26 H -0.059316 0.930367 0.132518 0.017 Uiso 1 1 calc R U .
C25 C -0.0880(3) 0.7523(3) 0.19628(15) 0.0150(8) Uani 1 1 d . . .
C24 C -0.2088(3) 0.8101(3) 0.16183(16) 0.0174(8) Uani 1 1 d . . .
H24 H -0.239440 0.892649 0.147398 0.021 Uiso 1 1 calc R U .
C23 C -0.2836(4) 0.7458(3) 0.14891(16) 0.0190(8) Uani 1 1 d . . .
H23 H -0.365573 0.783995 0.125346 0.023 Uiso 1 1 calc R U .
C22 C -0.2381(4) 0.6252(4) 0.17058(16) 0.0194(8) Uani 1 1 d . . .
H22 H -0.287917 0.580485 0.161039 0.023 Uiso 1 1 calc R U .
C21 C -0.1200(3) 0.5703(3) 0.20612(15) 0.0167(8) Uani 1 1 d . . .
H21 H -0.091173 0.488329 0.221415 0.020 Uiso 1 1 calc R U .
C20 C -0.0424(3) 0.6326(3) 0.21999(14) 0.0136(8) Uani 1 1 d . . .
C19 C 0.0863(3) 0.5662(3) 0.25848(15) 0.0159(8) Uani 1 1 d . . .
H19A H 0.070928 0.509241 0.289905 0.019 Uiso 1 1 calc R U .
H19B H 0.105499 0.624657 0.280281 0.019 Uiso 1 1 calc R U .
C18 C 0.2128(3) 0.4961(3) 0.22068(16) 0.0168(8) Uani 1 1 d . . .
H18A H 0.287740 0.444179 0.249460 0.020 Uiso 1 1 calc R U .
H18B H 0.190464 0.443337 0.195730 0.020 Uiso 1 1 calc R U .
C17 C 0.2611(3) 0.5749(3) 0.17882(15) 0.0152(8) Uani 1 1 d . . .
C16 C 0.2081(3) 0.6134(3) 0.11887(16) 0.0184(8) Uani 1 1 d . . .
H16 H 0.143769 0.586542 0.104717 0.022 Uiso 1 1 calc R U .
C15 C 0.2467(4) 0.6895(3) 0.07965(16) 0.0204(9) Uani 1 1 d . . .
H15 H 0.206684 0.716711 0.039740 0.025 Uiso 1 1 calc R U .
C14 C 0.3439(3) 0.7258(3) 0.09892(15) 0.0178(8) Uani 1 1 d . . .
H14 H 0.373231 0.775681 0.071739 0.021 Uiso 1 1 calc R U .
C13 C 0.3979(3) 0.6895(3) 0.15740(15) 0.0148(8) Uani 1 1 d . . .
H13 H 0.464345 0.714901 0.170567 0.018 Uiso 1 1 calc R U .
C12 C 0.3565(3) 0.6161(3) 0.19748(14) 0.0135(8) Uani 1 1 d . . .
C11 C 0.5178(3) 0.4847(3) 0.26904(15) 0.0139(8) Uani 1 1 d . . .
H11 H 0.541225 0.436280 0.235782 0.017 Uiso 1 1 calc R U .
C53 C 0.4224(4) 0.4011(3) 0.02664(17) 0.0200(9) Uani 1 1 d . . .
C54 C 0.3238(4) 0.4602(4) -0.02371(17) 0.0262(9) Uani 1 1 d . . .
H54A H 0.369155 0.482989 -0.059018 0.039 Uiso 1 1 calc R U .
H54B H 0.250677 0.532159 -0.010329 0.039 Uiso 1 1 calc R U .
H54C H 0.285609 0.405214 -0.035544 0.039 Uiso 1 1 calc R U .
C7 C 0.9349(4) 0.1535(4) 0.35939(16) 0.0237(9) Uani 1 1 d . . .
C10 C 1.0344(4) 0.1842(4) 0.31687(19) 0.0369(11) Uani 1 1 d . . .
H10A H 1.115823 0.111127 0.311885 0.055 Uiso 1 1 calc R U .
H10B H 1.060244 0.242006 0.334971 0.055 Uiso 1 1 calc R U .
H10C H 0.990673 0.219203 0.276650 0.055 Uiso 1 1 calc R U .
C8 C 1.0071(4) 0.0922(4) 0.42055(18) 0.0453(13) Uani 1 1 d . . .
H8A H 0.942588 0.077464 0.448983 0.068 Uiso 1 1 calc R U .
H8B H 1.042950 0.144086 0.438160 0.068 Uiso 1 1 calc R U .
H8C H 1.082195 0.015818 0.413736 0.068 Uiso 1 1 calc R U .
C9 C 0.8923(4) 0.0655(4) 0.3298(2) 0.0444(13) Uani 1 1 d . . .
H9A H 0.826460 0.047580 0.355974 0.067 Uiso 1 1 calc R U .
H9B H 0.972503 -0.008757 0.325187 0.067 Uiso 1 1 calc R U .
H9C H 0.850784 0.101560 0.289281 0.067 Uiso 1 1 calc R U .
C33 C 0.2038(3) 1.1806(3) 0.07490(15) 0.0157(8) Uani 1 1 d . . .
C35 C 0.0894(4) 1.2148(3) 0.02606(15) 0.0192(8) Uani 1 1 d . . .
H35A H 0.000863 1.246479 0.045904 0.029 Uiso 1 1 calc R U .
H35B H 0.099643 1.143667 0.006209 0.029 Uiso 1 1 calc R U .
H35C H 0.095235 1.276091 -0.004902 0.029 Uiso 1 1 calc R U .
C34 C 0.3427(4) 1.1324(4) 0.04299(16) 0.0209(9) Uani 1 1 d . . .
H34A H 0.345352 1.192841 0.010658 0.031 Uiso 1 1 calc R U .
H34B H 0.355482 1.058947 0.024777 0.031 Uiso 1 1 calc R U .
H34C H 0.415465 1.114908 0.073285 0.031 Uiso 1 1 calc R U .
C36 C 0.1852(4) 1.2925(3) 0.10597(16) 0.0221(9) Uani 1 1 d . . .
H36A H 0.099199 1.319805 0.128027 0.033 Uiso 1 1 calc R U .
H36B H 0.183880 1.356084 0.074705 0.033 Uiso 1 1 calc R U .
H36C H 0.260644 1.273097 0.135049 0.033 Uiso 1 1 calc R U .
N5 N 0.5008(3) 0.3539(3) 0.06526(14) 0.0209(7) Uani 1 1 d . . .
N4 N 0.5798(3) 0.6005(3) 0.49074(12) 0.0160(7) Uani 1 1 d . . .
H4 H 0.514059 0.631183 0.462827 0.019 Uiso 1 1 calc R U .
N3 N 0.4325(3) 0.8322(3) 0.31065(12) 0.0142(7) Uani 1 1 d . . .
N2 N -0.0072(3) 0.8169(3) 0.20585(12) 0.0138(6) Uani 1 1 d . . .
H2 H 0.040097 0.798557 0.240437 0.017 Uiso 1 1 calc R U .
N1 N 0.4143(3) 0.5857(3) 0.25993(12) 0.0120(6) Uani 1 1 d . . .
O1 O 0.4803(2) 0.5975(2) 0.38508(10) 0.0171(6) Uani 1 1 d . . .
O2 O 0.1924(2) 0.8273(2) 0.26401(10) 0.0146(5) Uani 1 1 d . . .
Co1 Co 0.33943(4) 0.71072(4) 0.32422(2) 0.01297(11) Uani 1 1 d . . .
Co2 Co 0.65277(5) 0.23080(5) 0.12054(2) 0.01583(12) Uani 1 1 d . . .
Br1 Br 0.14850(3) 0.72122(3) 0.39300(2) 0.01797(9) Uani 1 1 d . . .
Br2 Br 0.79766(4) 0.31905(3) 0.15184(2) 0.01945(9) Uani 1 1 d . . .
Br3 Br 0.75374(4) 0.08636(4) 0.04915(2) 0.02219(10) Uani 1 1 d . . .
Br4 Br 0.55351(4) 0.16845(4) 0.20767(2) 0.03024(12) Uani 1 1 d . . .
C1A C 0.0119(13) 0.4598(12) 0.4403(5) 0.241(5) Uiso 0.5 1 d . . P
C1B C 0.000000 0.500000 0.500000 0.155(5) Uiso 1 2 d S . P
N1A N 0.0119(13) 0.4598(12) 0.4403(5) 0.241(5) Uiso 0.5 1 d . . P

loop_
_atom_site_aniso_label
_atom_site_aniso_U_11
_atom_site_aniso_U_22
_atom_site_aniso_U_33
_atom_site_aniso_U_23
_atom_site_aniso_U_13
_atom_site_aniso_U_12
C1 0.0146(17) 0.011(2) 0.0151(17) 0.0009(15) 0.0001(14) -0.0073(16)
C6 0.0107(16) 0.015(2) 0.0117(16) 0.0008(15) -0.0014(14) -0.0035(15)
C5 0.0194(18) 0.016(2) 0.0118(17) -0.0005(15) 0.0010(15) -0.0058(16)
C4 0.0146(18) 0.017(2) 0.0177(18) 0.0003(16) -0.0034(15) -0.0039(16)
C3 0.0117(17) 0.022(2) 0.0149(18) 0.0036(16) -0.0059(14) -0.0045(16)
C2 0.0162(17) 0.011(2) 0.0131(17) 0.0004(15) -0.0029(14) -0.0051(15)
C52 0.0186(18) 0.016(2) 0.0158(18) 0.0028(16) -0.0036(15) -0.0075(17)
C51 0.030(2) 0.021(2) 0.0096(17) 0.0007(16) -0.0002(15) -0.0168(19)
C50 0.047(3) 0.021(2) 0.0151(19) 0.0005(17) -0.0056(18) -0.018(2)
C49 0.051(3) 0.028(3) 0.0134(19) 0.0036(18) -0.0086(19) -0.022(2)
C48 0.054(3) 0.032(3) 0.0103(18) -0.0032(18) 0.0007(19) -0.028(2)
C47 0.038(2) 0.023(2) 0.021(2) -0.0049(18) 0.0106(18) -0.019(2)
C46 0.026(2) 0.025(2) 0.0145(18) -0.0051(17) 0.0074(16) -0.0155(19)
C45 0.0192(18) 0.018(2) 0.0198(19) -0.0078(17) 0.0074(15) -0.0066(17)
C44 0.0223(19) 0.018(2) 0.0176(18) -0.0101(17) 0.0021(16) -0.0057(17)
C43 0.0192(18) 0.010(2) 0.0154(17) -0.0004(15) 0.0010(15) -0.0097(16)
C42 0.026(2) 0.019(2) 0.0123(17) -0.0013(16) 0.0003(15) -0.0147(18)
C41 0.0192(19) 0.049(3) 0.0162(19) -0.0009(19) -0.0061(16) -0.019(2)
C40 0.0130(19) 0.090(4) 0.023(2) -0.016(2) 0.0021(17) -0.016(2)
C39 0.022(2) 0.065(4) 0.0137(19) -0.011(2) -0.0004(17) -0.012(2)
C38 0.0150(17) 0.022(2) 0.0144(17) 0.0003(16) -0.0009(14) -0.0104(17)
C37 0.0164(18) 0.019(2) 0.0148(18) -0.0055(16) 0.0020(15) -0.0092(17)
C27 0.0139(17) 0.0095(19) 0.0125(17) -0.0031(15) 0.0023(14) -0.0040(15)
C32 0.0104(16) 0.015(2) 0.0124(17) -0.0029(15) 0.0011(14) -0.0039(15)
C31 0.0164(18) 0.015(2) 0.0163(18) -0.0044(16) 0.0038(15) -0.0084(16)
C30 0.0150(17) 0.011(2) 0.0148(17) -0.0021(15) 0.0020(14) -0.0059(15)
C29 0.0142(17) 0.011(2) 0.0151(17) -0.0008(15) -0.0021(14) -0.0045(15)
C28 0.0124(16) 0.013(2) 0.0139(17) -0.0034(15) -0.0003(14) -0.0056(15)
C26 0.0122(17) 0.012(2) 0.0173(18) 0.0012(15) -0.0019(14) -0.0034(15)
C25 0.0149(17) 0.016(2) 0.0169(18) -0.0025(16) -0.0004(15) -0.0088(16)
C24 0.0194(18) 0.014(2) 0.0213(19) 0.0034(16) -0.0027(16) -0.0103(17)
C23 0.0184(19) 0.023(2) 0.0173(19) 0.0032(17) -0.0052(15) -0.0107(18)
C22 0.0211(19) 0.024(2) 0.0184(19) -0.0060(17) -0.0012(16) -0.0135(18)
C21 0.0215(19) 0.013(2) 0.0179(18) -0.0026(16) 0.0044(15) -0.0087(17)
C20 0.0160(17) 0.019(2) 0.0098(16) -0.0022(15) 0.0012(14) -0.0109(17)
C19 0.0220(19) 0.009(2) 0.0176(18) 0.0014(15) -0.0025(15) -0.0082(16)
C18 0.0176(18) 0.015(2) 0.0190(18) -0.0030(16) -0.0012(15) -0.0071(17)
C17 0.0157(18) 0.012(2) 0.0159(18) -0.0037(15) -0.0002(15) -0.0030(16)
C16 0.0149(18) 0.021(2) 0.0212(19) -0.0097(17) -0.0030(15) -0.0074(17)
C15 0.0204(19) 0.022(2) 0.0135(18) -0.0031(16) -0.0024(15) -0.0023(18)
C14 0.0197(18) 0.018(2) 0.0143(18) -0.0021(16) 0.0039(15) -0.0062(17)
C13 0.0133(17) 0.017(2) 0.0120(17) -0.0015(15) -0.0003(14) -0.0043(16)
C12 0.0127(17) 0.013(2) 0.0093(16) -0.0028(15) 0.0004(14) 0.0005(15)
C11 0.0133(17) 0.017(2) 0.0113(17) -0.0021(15) -0.0004(14) -0.0061(16)
C53 0.025(2) 0.017(2) 0.022(2) -0.0057(17) 0.0066(17) -0.0115(18)
C54 0.031(2) 0.026(3) 0.023(2) 0.0027(18) -0.0084(18) -0.012(2)
C7 0.0208(19) 0.022(2) 0.0187(19) 0.0008(17) -0.0016(16) 0.0004(18)
C10 0.022(2) 0.037(3) 0.039(3) -0.009(2) 0.0086(19) 0.002(2)
C8 0.034(2) 0.040(3) 0.028(2) 0.002(2) -0.001(2) 0.018(2)
C9 0.030(2) 0.019(3) 0.067(3) -0.009(2) -0.006(2) 0.009(2)
C33 0.0188(18) 0.016(2) 0.0147(18) 0.0045(16) -0.0030(15) -0.0103(17)
C35 0.025(2) 0.018(2) 0.0173(18) 0.0042(16) -0.0013(16) -0.0136(18)
C34 0.023(2) 0.024(2) 0.0191(19) -0.0010(17) 0.0018(16) -0.0136(18)
C36 0.028(2) 0.017(2) 0.022(2) 0.0021(17) 0.0009(17) -0.0104(18)
N5 0.0214(16) 0.0191(19) 0.0217(17) -0.0015(15) -0.0019(14) -0.0079(15)
N4 0.0220(16) 0.0164(18) 0.0112(14) 0.0004(13) -0.0031(12) -0.0098(14)
N3 0.0119(14) 0.0206(18) 0.0108(14) -0.0019(13) -0.0009(12) -0.0072(14)
N2 0.0135(14) 0.0146(17) 0.0145(15) 0.0016(13) -0.0040(12) -0.0076(13)
N1 0.0092(13) 0.0144(17) 0.0100(14) 0.0008(12) -0.0033(11) -0.0028(13)
O1 0.0180(13) 0.0131(15) 0.0157(12) -0.0028(11) -0.0034(10) -0.0011(11)
O2 0.0127(12) 0.0138(14) 0.0157(12) 0.0020(11) -0.0021(10) -0.0044(11)
Co1 0.0132(2) 0.0116(3) 0.0123(2) -0.0013(2) -0.00109(19) -0.0031(2)
Co2 0.0184(3) 0.0162(3) 0.0143(2) -0.0010(2) -0.0004(2) -0.0086(2)
Br1 0.01577(17) 0.0198(2) 0.01642(18) 0.00157(15) -0.00057(14) -0.00595(16)
Br2 0.02126(19) 0.0204(2) 0.01956(19) -0.00299(16) 0.00032(15) -0.01124(17)
Br3 0.0282(2) 0.0180(2) 0.01727(19) -0.00212(16) -0.00433(16) -0.00590(18)
Br4 0.0401(2) 0.0490(3) 0.01691(19) -0.00066(19) 0.00175(17) -0.0344(2)

loop_
_atom_type_symbol
_atom_type_description
_atom_type_scat_dispersion_real
_atom_type_scat_dispersion_imag
_atom_type_scat_source
C C 0.0033 0.0016 'International Tables Vol C Tables 4.2.6.8 and 6.1.1.4'
H H 0.0000 0.0000 'International Tables Vol C Tables 4.2.6.8 and 6.1.1.4'
N N 0.0061 0.0033 'International Tables Vol C Tables 4.2.6.8 and 6.1.1.4'
O O 0.0106 0.0060 'International Tables Vol C Tables 4.2.6.8 and 6.1.1.4'
Co Co 0.3494 0.9721 'International Tables Vol C Tables 4.2.6.8 and 6.1.1.4'
Br Br -0.2901 2.4595 'International Tables Vol C Tables 4.2.6.8 and 6.1.1.4'

loop_
_geom_angle_atom_site_label_1
_geom_angle_atom_site_label_2
_geom_angle_atom_site_label_3
_geom_angle
_geom_angle_site_symmetry_1
O1 C1 C6 123.8(3) .
O1 C1 C2 119.4(3) .
C6 C1 C2 116.8(3) .
C5 C6 C1 119.5(3) .
C5 C6 C11 117.0(3) .
C1 C6 C11 123.4(3) .
C6 C5 C4 124.5(3) .
C6 C5 H5 117.7 .
C4 C5 H5 117.7 .
C3 C4 C5 116.0(3) .
C3 C4 C7 123.6(3) .
C5 C4 C7 120.3(3) .
C4 C3 C2 122.8(3) .
C4 C3 H3 118.6 .
C2 C3 H3 118.6 .
C52 C2 C3 118.1(3) .
C52 C2 C1 121.5(3) .
C3 C2 C1 120.4(3) .
N4 C52 C2 123.1(3) .
N4 C52 H52 118.5 .
C2 C52 H52 118.5 .
C46 C51 C50 122.1(4) .
C46 C51 N4 117.6(3) .
C50 C51 N4 120.2(4) .
C49 C50 C51 118.4(4) .
C49 C50 H50 120.8 .
C51 C50 H50 120.8 .
C48 C49 C50 121.1(4) .
C48 C49 H49 119.5 .
C50 C49 H49 119.5 .
C47 C48 C49 119.5(4) .
C47 C48 H48 120.3 .
C49 C48 H48 120.3 .
C48 C47 C46 121.9(4) .
C48 C47 H47 119.0 .
C46 C47 H47 119.0 .
C51 C46 C47 117.0(4) .
C51 C46 C45 123.5(3) .
C47 C46 C45 119.3(4) .
C46 C45 C44 113.6(3) .
C46 C45 H45A 108.8 .
C44 C45 H45A 108.8 .
C46 C45 H45B 108.8 .
C44 C45 H45B 108.8 .
H45A C45 H45B 107.7 .
C43 C44 C45 114.6(3) .
C43 C44 H44A 108.6 .
C45 C44 H44A 108.6 .
C43 C44 H44B 108.6 .
C45 C44 H44B 108.6 .
H44A C44 H44B 107.6 .
C38 C43 C42 117.3(3) .
C38 C43 C44 123.0(3) .
C42 C43 C44 119.6(3) .
C41 C42 C43 122.1(3) .
C41 C42 H42 119.0 .
C43 C42 H42 119.0 .
C42 C41 C40 119.5(3) .
C42 C41 H41 120.3 .
C40 C41 H41 120.3 .
C39 C40 C41 119.8(4) .
C39 C40 H40 120.1 .
C41 C40 H40 120.1 .
C40 C39 C38 120.8(4) .
C40 C39 H39 119.6 .
C38 C39 H39 119.6 .
C39 C38 C43 120.4(3) .
C39 C38 N3 118.9(3) .
C43 C38 N3 120.7(3) .
N3 C37 C32 127.8(3) .
N3 C37 H37 116.1 .
C32 C37 H37 116.1 .
O2 C27 C32 123.4(3) .
O2 C27 C28 119.5(3) .
C32 C27 C28 117.1(3) .
C31 C32 C27 119.3(3) .
C31 C32 C37 118.1(3) .
C27 C32 C37 122.6(3) .
C32 C31 C30 124.1(3) .
C32 C31 H31 117.9 .
C30 C31 H31 117.9 .
C29 C30 C31 116.7(3) .
C29 C30 C33 123.4(3) .
C31 C30 C33 119.9(3) .
C30 C29 C28 121.7(3) .
C30 C29 H29 119.1 .
C28 C29 H29 119.1 .
C29 C28 C26 117.5(3) .
C29 C28 C27 121.1(3) .
C26 C28 C27 121.0(3) .
N2 C26 C28 123.5(3) .
N2 C26 H26 118.2 .
C28 C26 H26 118.2 .
C20 C25 C24 121.9(3) .
C20 C25 N2 119.1(3) .
C24 C25 N2 119.0(3) .
C23 C24 C25 119.4(3) .
C23 C24 H24 120.3 .
C25 C24 H24 120.3 .
C24 C23 C22 119.8(3) .
C24 C23 H23 120.1 .
C22 C23 H23 120.1 .
C21 C22 C23 120.0(3) .
C21 C22 H22 120.0 .
C23 C22 H22 120.0 .
C22 C21 C20 121.6(4) .
C22 C21 H21 119.2 .
C20 C21 H21 119.2 .
C25 C20 C21 117.3(3) .
C25 C20 C19 124.1(3) .
C21 C20 C19 118.6(3) .
C20 C19 C18 113.8(3) .
C20 C19 H19A 108.8 .
C18 C19 H19A 108.8 .
C20 C19 H19B 108.8 .
C18 C19 H19B 108.8 .
H19A C19 H19B 107.7 .
C17 C18 C19 113.9(3) .
C17 C18 H18A 108.8 .
C19 C18 H18A 108.8 .
C17 C18 H18B 108.8 .
C19 C18 H18B 108.8 .
H18A C18 H18B 107.7 .
C16 C17 C12 117.0(3) .
C16 C17 C18 120.3(3) .
C12 C17 C18 122.7(3) .
C15 C16 C17 121.9(3) .
C15 C16 H16 119.1 .
C17 C16 H16 119.1 .
C14 C15 C16 119.6(3) .
C14 C15 H15 120.2 .
C16 C15 H15 120.2 .
C13 C14 C15 119.9(3) .
C13 C14 H14 120.1 .
C15 C14 H14 120.1 .
C14 C13 C12 120.6(3) .
C14 C13 H13 119.7 .
C12 C13 H13 119.7 .
C13 C12 C17 120.9(3) .
C13 C12 N1 117.3(3) .
C17 C12 N1 121.7(3) .
N1 C11 C6 127.9(3) .
N1 C11 H11 116.0 .
C6 C11 H11 116.0 .
N5 C53 C54 178.9(4) .
C53 C54 H54A 109.5 .
C53 C54 H54B 109.5 .
H54A C54 H54B 109.5 .
C53 C54 H54C 109.5 .
H54A C54 H54C 109.5 .
H54B C54 H54C 109.5 .
C8 C7 C9 108.4(4) .
C8 C7 C4 111.2(3) .
C9 C7 C4 111.1(3) .
C8 C7 C10 108.9(3) .
C9 C7 C10 109.0(3) .
C4 C7 C10 108.2(3) .
C7 C10 H10A 109.5 .
C7 C10 H10B 109.5 .
H10A C10 H10B 109.5 .
C7 C10 H10C 109.5 .
H10A C10 H10C 109.5 .
H10B C10 H10C 109.5 .
C7 C8 H8A 109.5 .
C7 C8 H8B 109.5 .
H8A C8 H8B 109.5 .
C7 C8 H8C 109.5 .
H8A C8 H8C 109.5 .
H8B C8 H8C 109.5 .
C7 C9 H9A 109.5 .
C7 C9 H9B 109.5 .
H9A C9 H9B 109.5 .
C7 C9 H9C 109.5 .
H9A C9 H9C 109.5 .
H9B C9 H9C 109.5 .
C36 C33 C30 108.5(3) .
C36 C33 C34 110.0(3) .
C30 C33 C34 109.1(3) .
C36 C33 C35 108.8(3) .
C30 C33 C35 111.4(3) .
C34 C33 C35 109.0(3) .
C33 C35 H35A 109.5 .
C33 C35 H35B 109.5 .
H35A C35 H35B 109.5 .
C33 C35 H35C 109.5 .
H35A C35 H35C 109.5 .
H35B C35 H35C 109.5 .
C33 C34 H34A 109.5 .
C33 C34 H34B 109.5 .
H34A C34 H34B 109.5 .
C33 C34 H34C 109.5 .
H34A C34 H34C 109.5 .
H34B C34 H34C 109.5 .
C33 C36 H36A 109.5 .
C33 C36 H36B 109.5 .
H36A C36 H36B 109.5 .
C33 C36 H36C 109.5 .
H36A C36 H36C 109.5 .
H36B C36 H36C 109.5 .
C53 N5 Co2 164.3(3) .
C52 N4 C51 128.9(3) .
C52 N4 H4 115.5 .
C51 N4 H4 115.5 .
C37 N3 C38 114.8(3) .
C37 N3 Co1 125.4(2) .
C38 N3 Co1 118.9(2) .
C26 N2 C25 124.6(3) .
C26 N2 H2 117.7 .
C25 N2 H2 117.7 .
C11 N1 C12 115.4(3) .
C11 N1 Co1 124.7(2) .
C12 N1 Co1 119.7(2) .
C1 O1 Co1 130.3(2) .
C27 O2 Co1 130.3(2) .
O1 Co1 O2 178.53(9) .
O1 Co1 N1 89.40(10) .
O2 Co1 N1 91.76(10) .
O1 Co1 N3 94.42(10) .
O2 Co1 N3 86.06(10) .
N1 Co1 N3 108.70(11) .
O1 Co1 Br1 93.00(7) .
O2 Co1 Br1 85.61(6) .
N1 Co1 Br1 122.59(7) .
N3 Co1 Br1 128.20(8) .
N5 Co2 Br4 108.32(8) .
N5 Co2 Br2 109.49(9) .
Br4 Co2 Br2 110.06(2) .
N5 Co2 Br3 98.42(9) .
Br4 Co2 Br3 115.99(2) .
Br2 Co2 Br3 113.72(2) .
C1A C1B C1A 180.0 2_566

loop_
_geom_bond_atom_site_label_1
_geom_bond_atom_site_label_2
_geom_bond_distance
C1 O1 1.297(4)
C1 C6 1.432(5)
C1 C2 1.438(5)
C6 C5 1.390(5)
C6 C11 1.449(4)
C5 C4 1.404(5)
C5 H5 0.9500
C4 C3 1.380(5)
C4 C7 1.536(5)
C3 C2 1.417(5)
C3 H3 0.9500
C2 C52 1.416(5)
C52 N4 1.305(4)
C52 H52 0.9500
C51 C46 1.391(5)
C51 C50 1.396(5)
C51 N4 1.427(4)
C50 C49 1.386(5)
C50 H50 0.9500
C49 C48 1.379(6)
C49 H49 0.9500
C48 C47 1.377(5)
C48 H48 0.9500
C47 C46 1.402(5)
C47 H47 0.9500
C46 C45 1.507(5)
C45 C44 1.548(5)
C45 H45A 0.9900
C45 H45B 0.9900
C44 C43 1.508(5)
C44 H44A 0.9900
C44 H44B 0.9900
C43 C38 1.396(5)
C43 C42 1.403(5)
C42 C41 1.373(5)
C42 H42 0.9500
C41 C40 1.386(5)
C41 H41 0.9500
C40 C39 1.374(5)
C40 H40 0.9500
C39 C38 1.390(5)
C39 H39 0.9500
C38 N3 1.449(4)
C37 N3 1.288(4)
C37 C32 1.445(5)
C37 H37 0.9500
C27 O2 1.297(4)
C27 C32 1.426(5)
C27 C28 1.433(5)
C32 C31 1.397(5)
C31 C30 1.401(5)
C31 H31 0.9500
C30 C29 1.391(5)
C30 C33 1.540(4)
C29 C28 1.412(5)
C29 H29 0.9500
C28 C26 1.419(5)
C26 N2 1.306(4)
C26 H26 0.9500
C25 C20 1.393(5)
C25 C24 1.398(5)
C25 N2 1.427(4)
C24 C23 1.389(5)
C24 H24 0.9500
C23 C22 1.391(5)
C23 H23 0.9500
C22 C21 1.386(5)
C22 H22 0.9500
C21 C20 1.400(5)
C21 H21 0.9500
C20 C19 1.515(5)
C19 C18 1.553(5)
C19 H19A 0.9900
C19 H19B 0.9900
C18 C17 1.500(5)
C18 H18A 0.9900
C18 H18B 0.9900
C17 C16 1.401(5)
C17 C12 1.402(5)
C16 C15 1.385(5)
C16 H16 0.9500
C15 C14 1.383(5)
C15 H15 0.9500
C14 C13 1.373(4)
C14 H14 0.9500
C13 C12 1.388(5)
C13 H13 0.9500
C12 N1 1.465(4)
C11 N1 1.287(4)
C11 H11 0.9500
C53 N5 1.141(4)
C53 C54 1.462(5)
C54 H54A 0.9800
C54 H54B 0.9800
C54 H54C 0.9800
C7 C8 1.528(5)
C7 C9 1.535(6)
C7 C10 1.538(5)
C10 H10A 0.9800
C10 H10B 0.9800
C10 H10C 0.9800
C8 H8A 0.9800
C8 H8B 0.9800
C8 H8C 0.9800
C9 H9A 0.9800
C9 H9B 0.9800
C9 H9C 0.9800
C33 C36 1.532(5)
C33 C34 1.545(5)
C33 C35 1.546(5)
C35 H35A 0.9800
C35 H35B 0.9800
C35 H35C 0.9800
C34 H34A 0.9800
C34 H34B 0.9800
C34 H34C 0.9800
C36 H36A 0.9800
C36 H36B 0.9800
C36 H36C 0.9800
N5 Co2 2.035(3)
N4 H4 0.8800
N3 Co1 2.104(3)
N2 H2 0.8800
N1 Co1 2.087(3)
O1 Co1 2.004(2)
O2 Co1 2.042(2)
Co1 Br1 2.4848(5)
Co2 Br4 2.3720(6)
Co2 Br2 2.3796(6)
Co2 Br3 2.3815(6)
C1A C1B 1.427(12)

loop_
_geom_torsion_atom_site_label_1
_geom_torsion_atom_site_label_2
_geom_torsion_atom_site_label_3
_geom_torsion_atom_site_label_4
_geom_torsion
O1 C1 C6 C5 -179.3(3)
C2 C1 C6 C5 0.5(5)
O1 C1 C6 C11 4.6(5)
C2 C1 C6 C11 -175.7(3)
C1 C6 C5 C4 -0.1(5)
C11 C6 C5 C4 176.3(3)
C6 C5 C4 C3 -0.3(5)
C6 C5 C4 C7 -176.9(3)
C5 C4 C3 C2 0.3(5)
C7 C4 C3 C2 176.8(3)
C4 C3 C2 C52 -176.3(3)
C4 C3 C2 C1 0.1(5)
O1 C1 C2 C52 -4.4(5)
C6 C1 C2 C52 175.8(3)
O1 C1 C2 C3 179.3(3)
C6 C1 C2 C3 -0.5(5)
C3 C2 C52 N4 177.7(3)
C1 C2 C52 N4 1.3(5)
C46 C51 C50 C49 -2.4(6)
N4 C51 C50 C49 175.5(3)
C51 C50 C49 C48 2.3(6)
C50 C49 C48 C47 -0.5(6)
C49 C48 C47 C46 -1.3(6)
C50 C51 C46 C47 0.7(5)
N4 C51 C46 C47 -177.3(3)
C50 C51 C46 C45 175.7(3)
N4 C51 C46 C45 -2.3(5)
C48 C47 C46 C51 1.2(5)
C48 C47 C46 C45 -174.0(3)
C51 C46 C45 C44 -92.6(4)
C47 C46 C45 C44 82.3(4)
C46 C45 C44 C43 57.4(4)
C45 C44 C43 C38 104.9(4)
C45 C44 C43 C42 -76.7(4)
C38 C43 C42 C41 -1.7(5)
C44 C43 C42 C41 179.8(4)
C43 C42 C41 C40 -0.1(6)
C42 C41 C40 C39 1.9(7)
C41 C40 C39 C38 -1.9(8)
C40 C39 C38 C43 0.1(7)
C40 C39 C38 N3 179.4(4)
C42 C43 C38 C39 1.6(5)
C44 C43 C38 C39 -179.9(4)
C42 C43 C38 N3 -177.7(3)
C44 C43 C38 N3 0.8(5)
O2 C27 C32 C31 -180.0(3)
C28 C27 C32 C31 1.4(5)
O2 C27 C32 C37 -0.2(5)
C28 C27 C32 C37 -178.9(3)
N3 C37 C32 C31 -176.7(3)
N3 C37 C32 C27 3.6(6)
C27 C32 C31 C30 -1.6(5)
C37 C32 C31 C30 178.6(3)
C32 C31 C30 C29 1.2(5)
C32 C31 C30 C33 179.2(3)
C31 C30 C29 C28 -0.7(5)
C33 C30 C29 C28 -178.6(3)
C30 C29 C28 C26 -172.6(3)
C30 C29 C28 C27 0.6(5)
O2 C27 C28 C29 -179.6(3)
C32 C27 C28 C29 -0.9(5)
O2 C27 C28 C26 -6.7(5)
C32 C27 C28 C26 172.0(3)
C29 C28 C26 N2 177.1(3)
C27 C28 C26 N2 4.0(5)
C20 C25 C24 C23 -2.3(5)
N2 C25 C24 C23 175.9(3)
C25 C24 C23 C22 0.4(5)
C24 C23 C22 C21 1.4(5)
C23 C22 C21 C20 -1.4(5)
C24 C25 C20 C21 2.3(5)
N2 C25 C20 C21 -175.9(3)
C24 C25 C20 C19 -178.9(3)
N2 C25 C20 C19 3.0(5)
C22 C21 C20 C25 -0.4(5)
C22 C21 C20 C19 -179.3(3)
C25 C20 C19 C18 -94.0(4)
C21 C20 C19 C18 84.8(4)
C20 C19 C18 C17 68.5(4)
C19 C18 C17 C16 -88.6(4)
C19 C18 C17 C12 89.5(4)
C12 C17 C16 C15 -0.5(5)
C18 C17 C16 C15 177.7(3)
C17 C16 C15 C14 2.3(6)
C16 C15 C14 C13 -2.2(5)
C15 C14 C13 C12 0.3(5)
C14 C13 C12 C17 1.6(5)
C14 C13 C12 N1 -177.3(3)
C16 C17 C12 C13 -1.5(5)
C18 C17 C12 C13 -179.6(3)
C16 C17 C12 N1 177.4(3)
C18 C17 C12 N1 -0.8(5)
C5 C6 C11 N1 -176.2(3)
C1 C6 C11 N1 0.0(6)
C3 C4 C7 C8 17.4(5)
C5 C4 C7 C8 -166.2(4)
C3 C4 C7 C9 138.2(4)
C5 C4 C7 C9 -45.4(5)
C3 C4 C7 C10 -102.1(4)
C5 C4 C7 C10 74.2(4)
C29 C30 C33 C36 116.5(4)
C31 C30 C33 C36 -61.3(4)
C29 C30 C33 C34 -123.6(3)
C31 C30 C33 C34 58.5(4)
C29 C30 C33 C35 -3.2(5)
C31 C30 C33 C35 179.0(3)
C2 C52 N4 C51 -174.4(3)
C46 C51 N4 C52 176.5(3)
C50 C51 N4 C52 -1.5(5)
C32 C37 N3 C38 179.7(3)
C32 C37 N3 Co1 10.3(5)
C39 C38 N3 C37 -72.4(5)
C43 C38 N3 C37 106.9(4)
C39 C38 N3 Co1 97.8(4)
C43 C38 N3 Co1 -82.9(4)
C28 C26 N2 C25 -170.5(3)
C20 C25 N2 C26 146.7(3)
C24 C25 N2 C26 -31.5(5)
C6 C11 N1 C12 174.2(3)
C6 C11 N1 Co1 0.2(5)
C13 C12 N1 C11 -96.1(4)
C17 C12 N1 C11 85.0(4)
C13 C12 N1 Co1 78.2(3)
C17 C12 N1 Co1 -100.7(3)
C6 C1 O1 Co1 -9.3(5)
C2 C1 O1 Co1 170.9(2)
C32 C27 O2 Co1 -18.1(5)
C28 C27 O2 Co1 160.6(2)
